data_4105239
loop_
_publ_author_name
'Michaela Zirngast'
'Michaela Flock'
'Judith Baumgartner'
'Christoph Marschner'

_publ_section_title
;
 Group 4 Metallocene Complexes of Disilenes, Digermenes, and a Silagermene
;
_journal_name_full 'Journal of the American Chemical Society'
_journal_page_first 15952
_journal_page_last 15962
_journal_paper_doi 10.1021/ja905654r
_journal_volume 131
_journal_year 2009
_chemical_formula_sum 'C28 H64 Hf Si6 Sn3'
_chemical_formula_weight 1103.89
_chemical_name_systematic
;
 ?
;
_space_group_IT_number 2
_symmetry_cell_setting triclinic
_symmetry_space_group_name_Hall '-P 1'
_symmetry_space_group_name_H-M 'P -1'
_atom_sites_solution_hydrogens geom
_atom_sites_solution_primary direct
_atom_sites_solution_secondary difmap
_audit_creation_method SHELXL-97
_cell_angle_alpha 86.81(3)
_cell_angle_beta 87.77(3)
_cell_angle_gamma 75.29(3)
_cell_formula_units_Z 2
_cell_length_a 10.982(2)
_cell_length_b 11.835(2)
_cell_length_c 17.500(4)
_cell_measurement_reflns_used 10649
_cell_measurement_temperature 100(2)
_cell_measurement_theta_max 52.515
_cell_measurement_theta_min 4.431
_cell_volume 2195.8(8)
_computing_cell_refinement 'Bruker XSCANS'
_computing_data_collection 'Bruker XSCANS'
_computing_data_reduction 'Bruker SHELXTL'
_computing_molecular_graphics 'Bruker SHELXTL'
_computing_publication_material 'Bruker SHELXTL'
_computing_structure_refinement 'SHELXL-97 (Sheldrick, 1997)'
_computing_structure_solution 'SHELXS-97 (Sheldrick, 1990)'
_diffrn_ambient_temperature 100(2)
_diffrn_measured_fraction_theta_full 0.853
_diffrn_measured_fraction_theta_max 0.853
_diffrn_measurement_device_type 'SMART APEX'
_diffrn_measurement_method '\w scans'
_diffrn_radiation_monochromator graphite
_diffrn_radiation_source 'fine-focus sealed tube'
_diffrn_radiation_type MoK\a
_diffrn_radiation_wavelength 0.71073
_diffrn_reflns_av_R_equivalents 0.0298
_diffrn_reflns_av_sigmaI/netI 0.0497
_diffrn_reflns_limit_h_max 13
_diffrn_reflns_limit_h_min -13
_diffrn_reflns_limit_k_max 14
_diffrn_reflns_limit_k_min -14
_diffrn_reflns_limit_l_max 20
_diffrn_reflns_limit_l_min -20
_diffrn_reflns_number 12276
_diffrn_reflns_theta_full 25.00
_diffrn_reflns_theta_max 25.00
_diffrn_reflns_theta_min 1.17
_exptl_absorpt_coefficient_mu 4.222
_exptl_absorpt_correction_T_max 0.5170
_exptl_absorpt_correction_T_min 0.3640
_exptl_absorpt_correction_type multi-scan
_exptl_absorpt_process_details SADABS
_exptl_crystal_colour orange
_exptl_crystal_density_diffrn 1.670
_exptl_crystal_description plates
_exptl_crystal_F_000 1076
_exptl_crystal_size_max 0.30
_exptl_crystal_size_mid 0.30
_exptl_crystal_size_min 0.18
_refine_diff_density_max 2.267
_refine_diff_density_min -1.787
_refine_diff_density_rms 0.330
_refine_ls_extinction_method none
_refine_ls_goodness_of_fit_ref 1.109
_refine_ls_hydrogen_treatment constr
_refine_ls_matrix_type full
_refine_ls_number_parameters 361
_refine_ls_number_reflns 6576
_refine_ls_number_restraints 12
_refine_ls_restrained_S_all 1.108
_refine_ls_R_factor_all 0.0800
_refine_ls_R_factor_gt 0.0701
_refine_ls_shift/su_max 0.001
_refine_ls_shift/su_mean 0.000
_refine_ls_structure_factor_coef Fsqd
_refine_ls_weighting_details 'calc w=1/[\s^2^(Fo^2^)+(0.1416P)^2^+39.5008P] where P=(Fo^2^+2Fc^2^)/3'
_refine_ls_weighting_scheme calc
_refine_ls_wR_factor_gt 0.2179
_refine_ls_wR_factor_ref 0.2332
_reflns_number_gt 5969
_reflns_number_total 6576
_reflns_threshold_expression >2sigma(I)
_cod_data_source_file ja905654r_si_002_6.cif
_cod_data_source_block 444j_13
_cod_original_cell_volume 2195.7(8)
_cod_database_code 4105239

loop_
_symmetry_equiv_pos_as_xyz
'x, y, z'
'-x, -y, -z'

loop_
_atom_site_label
_atom_site_type_symbol
_atom_site_fract_x
_atom_site_fract_y
_atom_site_fract_z
_atom_site_U_iso_or_equiv
_atom_site_adp_type
_atom_site_occupancy
_atom_site_symmetry_multiplicity
_atom_site_calc_flag
_atom_site_refinement_flags
Hf1 Hf 1.03413(5) 0.47615(6) 0.74041(3) 0.0222(2) Uani 1 1 d .
Sn1 Sn 1.06330(8) 0.22390(9) 0.73725(5) 0.0219(3) Uani 1 1 d .
Sn2 Sn 0.79730(8) 0.30834(9) 0.74527(5) 0.0224(3) Uani 1 1 d .
Sn3 Sn 0.76156(8) 0.55353(9) 0.75911(5) 0.0198(3) Uani 1 1 d .
Si1 Si 1.1407(4) 0.0950(4) 0.6207(2) 0.0290(9) Uani 1 1 d .
Si2 Si 1.1428(4) 0.0755(4) 0.8493(2) 0.0321(10) Uani 1 1 d .
Si3 Si 0.6868(4) 0.2673(5) 0.6262(2) 0.0346(10) Uani 1 1 d .
Si4 Si 0.6926(4) 0.2101(4) 0.8552(2) 0.0336(10) Uani 1 1 d .
Si5 Si 0.6101(4) 0.6855(4) 0.6636(2) 0.0267(9) Uani 1 1 d .
Si6 Si 0.6469(4) 0.6223(4) 0.8875(2) 0.0260(9) Uani 1 1 d .
C1 C 1.1103(19) 0.4341(18) 0.6053(9) 0.045(5) Uani 1 1 d .
H1 H 1.1414 0.3553 0.5913 0.054 Uiso 1 1 calc R
C2 C 0.9862(18) 0.503(2) 0.6004(9) 0.063(8) Uani 1 1 d .
H2 H 0.9161 0.4805 0.5817 0.076 Uiso 1 1 calc R
C3 C 0.9866(16) 0.614(2) 0.6292(11) 0.055(6) Uani 1 1 d .
H3 H 0.9159 0.6796 0.6333 0.066 Uiso 1 1 calc R
C4 C 1.1036(17) 0.6096(16) 0.6489(11) 0.045(5) Uani 1 1 d .
H4 H 1.1305 0.6713 0.6698 0.055 Uiso 1 1 calc R
C5 C 1.1771(15) 0.5041(17) 0.6345(9) 0.038(4) Uani 1 1 d .
H5 H 1.2649 0.4806 0.6434 0.046 Uiso 1 1 calc R
C6 C 1.1044(16) 0.6007(19) 0.8285(11) 0.048(5) Uani 1 1 d .
H6 H 1.0994 0.6789 0.8104 0.058 Uiso 1 1 calc R
C7 C 1.2074(14) 0.5023(16) 0.8178(9) 0.035(4) Uani 1 1 d U
H7 H 1.2850 0.5035 0.7922 0.042 Uiso 1 1 calc R
C8 C 1.1762(13) 0.4051(16) 0.8505(8) 0.030(4) Uani 1 1 d .
H8 H 1.2272 0.3272 0.8508 0.036 Uiso 1 1 calc R
C9 C 1.0533(17) 0.442(2) 0.8838(9) 0.053(6) Uani 1 1 d .
H9 H 1.0078 0.3935 0.9105 0.064 Uiso 1 1 calc R
C10 C 1.0116(18) 0.561(2) 0.8709(10) 0.050(5) Uani 1 1 d .
H10 H 0.9328 0.6084 0.8879 0.060 Uiso 1 1 calc R
C11 C 1.3140(14) 0.0829(18) 0.6050(10) 0.042(4) Uani 1 1 d .
H11A H 1.3572 0.0608 0.6536 0.063 Uiso 1 1 calc R
H11B H 1.3264 0.1585 0.5852 0.063 Uiso 1 1 calc R
H11C H 1.3488 0.0233 0.5678 0.063 Uiso 1 1 calc R
C12 C 1.0590(17) 0.1529(16) 0.5297(9) 0.037(4) Uani 1 1 d .
H12A H 1.1045 0.1095 0.4869 0.056 Uiso 1 1 calc R
H12B H 1.0568 0.2360 0.5215 0.056 Uiso 1 1 calc R
H12C H 0.9727 0.1436 0.5331 0.056 Uiso 1 1 calc R
C13 C 1.1259(19) -0.0597(18) 0.6376(11) 0.053(5) Uani 1 1 d .
H13A H 1.0369 -0.0592 0.6454 0.079 Uiso 1 1 calc R
H13B H 1.1726 -0.0953 0.6831 0.079 Uiso 1 1 calc R
H13C H 1.1605 -0.1050 0.5930 0.079 Uiso 1 1 calc R
C14 C 1.0666(17) -0.0484(18) 0.8555(10) 0.049(5) Uani 1 1 d .
H14A H 1.0771 -0.0859 0.8063 0.073 Uiso 1 1 calc R
H14B H 0.9767 -0.0191 0.8679 0.073 Uiso 1 1 calc R
H14C H 1.1060 -0.1057 0.8956 0.073 Uiso 1 1 calc R
C15 C 1.3154(19) 0.011(2) 0.8294(13) 0.069(7) Uani 1 1 d .
H15A H 1.3500 -0.0459 0.8710 0.103 Uiso 1 1 calc R
H15B H 1.3596 0.0731 0.8260 0.103 Uiso 1 1 calc R
H15C H 1.3264 -0.0287 0.7809 0.103 Uiso 1 1 calc R
C16 C 1.130(2) 0.1390(18) 0.9469(8) 0.048(5) Uani 1 1 d .
H16A H 1.0417 0.1797 0.9578 0.071 Uiso 1 1 calc R
H16B H 1.1824 0.1943 0.9476 0.071 Uiso 1 1 calc R
H16C H 1.1577 0.0758 0.9858 0.071 Uiso 1 1 calc R
C17 C 0.730(2) 0.1100(18) 0.6052(11) 0.053(5) Uani 1 1 d .
H17A H 0.6797 0.0974 0.5628 0.080 Uiso 1 1 calc R
H17B H 0.7129 0.0638 0.6508 0.080 Uiso 1 1 calc R
H17C H 0.8195 0.0856 0.5909 0.080 Uiso 1 1 calc R
C18 C 0.5137(18) 0.308(3) 0.6506(14) 0.076(8) Uani 1 1 d .
H18A H 0.4885 0.3889 0.6664 0.114 Uiso 1 1 calc R
H18B H 0.4957 0.2557 0.6925 0.114 Uiso 1 1 calc R
H18C H 0.4664 0.3005 0.6056 0.114 Uiso 1 1 calc R
C19 C 0.718(2) 0.3488(19) 0.5377(10) 0.059(6) Uani 1 1 d .
H19A H 0.8052 0.3169 0.5199 0.088 Uiso 1 1 calc R
H19B H 0.7056 0.4316 0.5481 0.088 Uiso 1 1 calc R
H19C H 0.6603 0.3413 0.4981 0.088 Uiso 1 1 calc R
C20 C 0.5280(16) 0.295(2) 0.8742(12) 0.058(6) Uani 1 1 d .
H20A H 0.4887 0.2534 0.9139 0.087 Uiso 1 1 calc R
H20B H 0.4803 0.3042 0.8271 0.087 Uiso 1 1 calc R
H20C H 0.5283 0.3724 0.8915 0.087 Uiso 1 1 calc R
C21 C 0.681(2) 0.0667(19) 0.8243(13) 0.061(6) Uani 1 1 d .
H21A H 0.6462 0.0258 0.8664 0.092 Uiso 1 1 calc R
H21B H 0.7656 0.0200 0.8099 0.092 Uiso 1 1 calc R
H21C H 0.6267 0.0782 0.7801 0.092 Uiso 1 1 calc R
C22 C 0.772(2) 0.182(2) 0.9478(10) 0.060(6) Uani 1 1 d .
H22A H 0.7162 0.1580 0.9868 0.090 Uiso 1 1 calc R
H22B H 0.7919 0.2541 0.9628 0.090 Uiso 1 1 calc R
H22C H 0.8498 0.1204 0.9429 0.090 Uiso 1 1 calc R
C23 C 0.657(2) 0.683(2) 0.5580(10) 0.058(6) Uani 1 1 d .
H23A H 0.6469 0.6116 0.5369 0.087 Uiso 1 1 calc R
H23B H 0.7457 0.6862 0.5520 0.087 Uiso 1 1 calc R
H23C H 0.6040 0.7515 0.5307 0.087 Uiso 1 1 calc R
C24 C 0.4470(17) 0.663(3) 0.6699(15) 0.088(10) Uani 1 1 d .
H24A H 0.3855 0.7388 0.6621 0.132 Uiso 1 1 calc R
H24B H 0.4324 0.6286 0.7205 0.132 Uiso 1 1 calc R
H24C H 0.4378 0.6108 0.6304 0.132 Uiso 1 1 calc R
C25 C 0.597(2) 0.841(2) 0.6923(13) 0.065(6) Uani 1 1 d U
H25A H 0.5427 0.8966 0.6567 0.097 Uiso 1 1 calc R
H25B H 0.6810 0.8560 0.6907 0.097 Uiso 1 1 calc R
H25C H 0.5610 0.8511 0.7444 0.097 Uiso 1 1 calc R
C26 C 0.4696(16) 0.6473(19) 0.8852(10) 0.046(5) Uani 1 1 d .
H26A H 0.4326 0.6705 0.9356 0.070 Uiso 1 1 calc R
H26B H 0.4490 0.5749 0.8723 0.070 Uiso 1 1 calc R
H26C H 0.4356 0.7093 0.8466 0.070 Uiso 1 1 calc R
C27 C 0.6703(18) 0.7693(16) 0.9076(9) 0.042(4) Uani 1 1 d .
H27A H 0.6333 0.7923 0.9580 0.063 Uiso 1 1 calc R
H27B H 0.6292 0.8271 0.8683 0.063 Uiso 1 1 calc R
H27C H 0.7606 0.7651 0.9070 0.063 Uiso 1 1 calc R
C28 C 0.7095(17) 0.5203(16) 0.9700(8) 0.037(4) Uani 1 1 d .
H28A H 0.7977 0.5198 0.9773 0.056 Uiso 1 1 calc R
H28B H 0.7040 0.4413 0.9597 0.056 Uiso 1 1 calc R
H28C H 0.6598 0.5463 1.0165 0.056 Uiso 1 1 calc R

loop_
_atom_site_aniso_label
_atom_site_aniso_U_11
_atom_site_aniso_U_22
_atom_site_aniso_U_33
_atom_site_aniso_U_23
_atom_site_aniso_U_13
_atom_site_aniso_U_12
Hf1 0.0152(3) 0.0243(4) 0.0272(3) 0.0034(3) -0.0008(2) -0.0063(2)
Sn1 0.0209(5) 0.0228(6) 0.0211(4) 0.0041(4) -0.0008(3) -0.0047(4)
Sn2 0.0198(5) 0.0251(6) 0.0228(5) 0.0029(4) 0.0008(3) -0.0078(4)
Sn3 0.0168(5) 0.0249(6) 0.0176(4) 0.0033(4) 0.0006(3) -0.0059(4)
Si1 0.032(2) 0.026(3) 0.0261(18) -0.0007(17) 0.0039(16) -0.0032(19)
Si2 0.030(2) 0.033(3) 0.031(2) 0.0117(19) -0.0058(16) -0.0067(19)
Si3 0.027(2) 0.041(3) 0.037(2) -0.011(2) -0.0041(17) -0.008(2)
Si4 0.033(2) 0.029(3) 0.037(2) 0.0080(19) 0.0092(17) -0.009(2)
Si5 0.0218(19) 0.030(3) 0.0267(18) 0.0059(17) -0.0013(15) -0.0049(17)
Si6 0.025(2) 0.029(3) 0.0245(18) -0.0017(16) 0.0057(15) -0.0075(18)
C1 0.066(13) 0.040(12) 0.030(8) 0.004(8) 0.010(8) -0.020(10)
C2 0.051(12) 0.14(2) 0.020(7) 0.034(11) -0.012(7) -0.073(14)
C3 0.032(10) 0.072(16) 0.053(11) 0.035(11) 0.014(8) -0.008(10)
C4 0.042(10) 0.025(10) 0.062(11) -0.003(8) 0.032(8) -0.001(8)
C5 0.025(8) 0.052(13) 0.037(8) 0.009(8) 0.010(6) -0.012(8)
C6 0.031(9) 0.058(14) 0.063(11) 0.000(10) -0.027(8) -0.022(9)
C7 0.027(6) 0.045(8) 0.044(7) -0.008(6) -0.011(5) -0.028(6)
C8 0.020(7) 0.042(11) 0.028(7) -0.002(7) -0.010(5) -0.004(7)
C9 0.035(9) 0.091(19) 0.030(8) 0.006(10) -0.003(7) -0.013(10)
C10 0.044(10) 0.060(15) 0.044(9) 0.002(9) -0.025(8) -0.006(10)
C11 0.024(8) 0.049(12) 0.042(9) -0.017(8) 0.003(6) 0.013(8)
C12 0.053(10) 0.026(10) 0.034(8) -0.021(7) 0.002(7) -0.009(8)
C13 0.055(12) 0.044(13) 0.048(10) -0.004(9) 0.016(8) 0.004(9)
C14 0.043(10) 0.065(15) 0.041(9) 0.021(9) -0.004(7) -0.024(10)
C15 0.050(12) 0.068(17) 0.066(13) 0.038(12) -0.003(10) 0.016(11)
C16 0.072(13) 0.046(13) 0.021(7) 0.002(7) -0.013(8) -0.009(10)
C17 0.074(14) 0.038(12) 0.055(11) -0.027(9) 0.009(9) -0.024(11)
C18 0.030(10) 0.10(2) 0.090(16) -0.071(15) -0.017(10) 0.010(11)
C19 0.095(17) 0.050(14) 0.043(10) 0.006(9) -0.034(10) -0.037(12)
C20 0.030(9) 0.081(17) 0.058(11) 0.019(11) 0.007(8) -0.009(10)
C21 0.071(14) 0.044(14) 0.077(14) -0.004(11) 0.015(11) -0.031(12)
C22 0.063(13) 0.068(16) 0.038(9) 0.012(10) 0.014(9) -0.003(11)
C23 0.066(13) 0.055(15) 0.036(9) 0.009(9) -0.003(8) 0.016(11)
C24 0.022(9) 0.15(3) 0.094(17) 0.057(18) -0.023(10) -0.034(13)
C25 0.068(7) 0.061(7) 0.064(7) -0.005(5) -0.006(5) -0.015(5)
C26 0.040(10) 0.057(14) 0.046(9) -0.011(9) 0.017(7) -0.019(9)
C27 0.062(12) 0.029(11) 0.034(8) -0.018(7) 0.007(7) -0.007(9)
C28 0.052(10) 0.034(10) 0.026(7) -0.005(7) 0.001(7) -0.010(8)

loop_
_atom_type_symbol
_atom_type_description
_atom_type_scat_dispersion_real
_atom_type_scat_dispersion_imag
_atom_type_scat_source
C C 0.0033 0.0016 'International Tables Vol C Tables 4.2.6.8 and 6.1.1.4'
H H 0.0000 0.0000 'International Tables Vol C Tables 4.2.6.8 and 6.1.1.4'
Si Si 0.0817 0.0704 'International Tables Vol C Tables 4.2.6.8 and 6.1.1.4'
Sn Sn -0.6537 1.4246 'International Tables Vol C Tables 4.2.6.8 and 6.1.1.4'
Hf Hf -0.5830 6.1852 'International Tables Vol C Tables 4.2.6.8 and 6.1.1.4'

loop_
_geom_angle_atom_site_label_1
_geom_angle_atom_site_label_2
_geom_angle_atom_site_label_3
_geom_angle
C4 Hf1 C5 31.8(6)
C4 Hf1 C3 31.6(6)
C5 Hf1 C3 52.5(6)
C4 Hf1 C6 79.9(7)
C5 Hf1 C6 95.6(6)
C3 Hf1 C6 99.3(8)
C4 Hf1 C7 84.2(6)
C5 Hf1 C7 82.4(6)
C3 Hf1 C7 113.9(6)
C6 Hf1 C7 33.4(6)
C4 Hf1 C8 115.0(6)
C5 Hf1 C8 104.0(5)
C3 Hf1 C8 145.8(6)
C6 Hf1 C8 54.3(6)
C7 Hf1 C8 32.0(5)
C4 Hf1 C1 53.9(6)
C5 Hf1 C1 32.0(6)
C3 Hf1 C1 54.4(7)
C6 Hf1 C1 127.6(6)
C7 Hf1 C1 110.3(6)
C8 Hf1 C1 121.0(6)
C4 Hf1 C2 53.9(7)
C5 Hf1 C2 52.8(5)
C3 Hf1 C2 33.6(8)
C6 Hf1 C2 131.9(7)
C7 Hf1 C2 134.4(5)
C8 Hf1 C2 153.4(6)
C1 Hf1 C2 32.4(7)
C4 Hf1 C10 108.8(7)
C5 Hf1 C10 128.2(7)
C3 Hf1 C10 117.3(8)
C6 Hf1 C10 32.5(6)
C7 Hf1 C10 53.9(6)
C8 Hf1 C10 53.6(6)
C1 Hf1 C10 160.2(6)
C2 Hf1 C10 148.8(8)
C4 Hf1 C9 132.8(7)
C5 Hf1 C9 135.0(6)
C3 Hf1 C9 148.7(8)
C6 Hf1 C9 53.5(7)
C7 Hf1 C9 53.5(6)
C8 Hf1 C9 32.9(5)
C1 Hf1 C9 152.4(7)
C2 Hf1 C9 172.1(5)
C10 Hf1 C9 31.5(7)
C4 Hf1 Sn3 108.5(4)
C5 Hf1 Sn3 131.8(4)
C3 Hf1 Sn3 80.2(4)
C6 Hf1 Sn3 101.8(5)
C7 Hf1 Sn3 132.1(4)
C8 Hf1 Sn3 122.7(3)
C1 Hf1 Sn3 114.3(5)
C2 Hf1 Sn3 83.3(5)
C10 Hf1 Sn3 78.6(4)
C9 Hf1 Sn3 89.9(4)
C4 Hf1 Sn1 130.4(5)
C5 Hf1 Sn1 100.2(5)
C3 Hf1 Sn1 125.0(6)
C6 Hf1 Sn1 133.4(5)
C7 Hf1 Sn1 106.2(4)
C8 Hf1 Sn1 79.3(4)
C1 Hf1 Sn1 77.6(4)
C2 Hf1 Sn1 91.4(6)
C10 Hf1 Sn1 116.5(5)
C9 Hf1 Sn1 85.8(6)
Sn3 Hf1 Sn1 99.57(4)
Si2 Sn1 Si1 100.86(15)
Si2 Sn1 Sn2 111.03(10)
Si1 Sn1 Sn2 112.59(10)
Si2 Sn1 Hf1 124.85(12)
Si1 Sn1 Hf1 126.18(10)
Sn2 Sn1 Hf1 78.53(4)
Si4 Sn2 Si3 102.74(15)
Si4 Sn2 Sn1 113.46(11)
Si3 Sn2 Sn1 113.59(11)
Si4 Sn2 Sn3 113.54(12)
Si3 Sn2 Sn3 110.75(13)
Sn1 Sn2 Sn3 103.11(5)
Si5 Sn3 Si6 100.12(14)
Si5 Sn3 Sn2 115.55(11)
Si6 Sn3 Sn2 111.53(10)
Si5 Sn3 Hf1 126.09(9)
Si6 Sn3 Hf1 123.63(10)
Sn2 Sn3 Hf1 78.55(4)
C12 Si1 C11 108.4(8)
C12 Si1 C13 106.8(9)
C11 Si1 C13 105.7(9)
C12 Si1 Sn1 114.5(6)
C11 Si1 Sn1 108.0(6)
C13 Si1 Sn1 113.2(6)
C14 Si2 C15 106.6(11)
C14 Si2 C16 108.1(9)
C15 Si2 C16 106.6(11)
C14 Si2 Sn1 113.0(5)
C15 Si2 Sn1 106.6(6)
C16 Si2 Sn1 115.4(6)
C19 Si3 C17 107.1(10)
C19 Si3 C18 109.8(12)
C17 Si3 C18 106.9(11)
C19 Si3 Sn2 114.5(6)
C17 Si3 Sn2 112.3(7)
C18 Si3 Sn2 106.0(6)
C22 Si4 C21 106.4(11)
C22 Si4 C20 107.2(9)
C21 Si4 C20 105.9(11)
C22 Si4 Sn2 117.5(7)
C21 Si4 Sn2 108.0(7)
C20 Si4 Sn2 111.1(6)
C24 Si5 C23 106.2(11)
C24 Si5 C25 106.8(13)
C23 Si5 C25 105.6(10)
C24 Si5 Sn3 113.6(7)
C23 Si5 Sn3 118.5(6)
C25 Si5 Sn3 105.3(7)
C28 Si6 C27 107.5(8)
C28 Si6 C26 109.6(8)
C27 Si6 C26 104.1(9)
C28 Si6 Sn3 112.1(6)
C27 Si6 Sn3 109.4(5)
C26 Si6 Sn3 113.6(6)
C5 C1 C2 105.5(19)
C5 C1 Hf1 71.4(9)
C2 C1 Hf1 73.9(10)
C1 C2 C3 106.1(15)
C1 C2 Hf1 73.7(9)
C3 C2 Hf1 71.0(9)
C4 C3 C2 107.8(18)
C4 C3 Hf1 72.9(10)
C2 C3 Hf1 75.4(9)
C3 C4 C5 109(2)
C3 C4 Hf1 75.5(9)
C5 C4 Hf1 75.0(9)
C4 C5 C1 111.6(18)
C4 C5 Hf1 73.2(9)
C1 C5 Hf1 76.6(9)
C10 C6 C7 107.1(18)
C10 C6 Hf1 76.1(11)
C7 C6 Hf1 73.5(11)
C8 C7 C6 108.5(15)
C8 C7 Hf1 75.1(8)
C6 C7 Hf1 73.1(9)
C7 C8 C9 107.4(17)
C7 C8 Hf1 72.8(8)
C9 C8 Hf1 74.7(9)
C10 C9 C8 108.4(18)
C10 C9 Hf1 74.1(11)
C8 C9 Hf1 72.4(9)
C9 C10 C6 108.5(19)
C9 C10 Hf1 74.4(12)
C6 C10 Hf1 71.4(11)

loop_
_geom_bond_atom_site_label_1
_geom_bond_atom_site_label_2
_geom_bond_distance
Hf1 C4 2.425(16)
Hf1 C5 2.445(14)
Hf1 C3 2.455(16)
Hf1 C6 2.464(19)
Hf1 C7 2.469(13)
Hf1 C8 2.498(13)
Hf1 C1 2.510(17)
Hf1 C2 2.513(14)
Hf1 C10 2.52(2)
Hf1 C9 2.528(16)
Hf1 Sn3 2.9105(13)
Hf1 Sn1 2.9239(13)
Sn1 Si2 2.582(4)
Sn1 Si1 2.600(5)
Sn1 Sn2 2.8378(15)
Sn2 Si4 2.575(4)
Sn2 Si3 2.581(4)
Sn2 Sn3 2.8504(15)
Sn3 Si5 2.570(4)
Sn3 Si6 2.600(4)
Si1 C12 1.868(16)
Si1 C11 1.883(16)
Si1 C13 1.88(2)
Si2 C14 1.860(19)
Si2 C15 1.88(2)
Si2 C16 1.889(17)
Si3 C19 1.846(18)
Si3 C17 1.85(2)
Si3 C18 1.88(2)
Si4 C22 1.84(2)
Si4 C21 1.84(2)
Si4 C20 1.859(19)
Si5 C24 1.874(18)
Si5 C23 1.899(18)
Si5 C25 1.91(3)
Si6 C28 1.865(16)
Si6 C27 1.875(18)
Si6 C26 1.895(17)
C1 C5 1.37(3)
C1 C2 1.40(3)
C2 C3 1.44(3)
C3 C4 1.33(3)
C4 C5 1.33(3)
C6 C10 1.40(3)
C6 C7 1.42(3)
C7 C8 1.37(2)
C8 C9 1.42(2)
C9 C10 1.37(3)

loop_
_geom_torsion_atom_site_label_1
_geom_torsion_atom_site_label_2
_geom_torsion_atom_site_label_3
_geom_torsion_atom_site_label_4
_geom_torsion
C4 Hf1 Sn1 Si2 131.4(7)
C5 Hf1 Sn1 Si2 120.1(4)
C3 Hf1 Sn1 Si2 171.2(5)
C6 Hf1 Sn1 Si2 12.2(6)
C7 Hf1 Sn1 Si2 35.2(4)
C8 Hf1 Sn1 Si2 17.7(4)
C1 Hf1 Sn1 Si2 143.0(5)
C2 Hf1 Sn1 Si2 172.5(4)
C10 Hf1 Sn1 Si2 -22.1(5)
C9 Hf1 Sn1 Si2 -14.9(4)
Sn3 Hf1 Sn1 Si2 -104.07(13)
C4 Hf1 Sn1 Si1 -11.1(7)
C5 Hf1 Sn1 Si1 -22.4(4)
C3 Hf1 Sn1 Si1 28.7(5)
C6 Hf1 Sn1 Si1 -130.3(6)
C7 Hf1 Sn1 Si1 -107.3(4)
C8 Hf1 Sn1 Si1 -124.9(4)
C1 Hf1 Sn1 Si1 0.5(5)
C2 Hf1 Sn1 Si1 30.0(4)
C10 Hf1 Sn1 Si1 -164.7(5)
C9 Hf1 Sn1 Si1 -157.4(4)
Sn3 Hf1 Sn1 Si1 113.40(13)
C4 Hf1 Sn1 Sn2 -120.8(6)
C5 Hf1 Sn1 Sn2 -132.1(4)
C3 Hf1 Sn1 Sn2 -81.1(5)
C6 Hf1 Sn1 Sn2 120.0(6)
C7 Hf1 Sn1 Sn2 143.0(4)
C8 Hf1 Sn1 Sn2 125.4(3)
C1 Hf1 Sn1 Sn2 -109.3(5)
C2 Hf1 Sn1 Sn2 -79.7(4)
C10 Hf1 Sn1 Sn2 85.6(5)
C9 Hf1 Sn1 Sn2 92.9(4)
Sn3 Hf1 Sn1 Sn2 3.68(3)
Si2 Sn1 Sn2 Si4 -3.90(19)
Si1 Sn1 Sn2 Si4 108.35(16)
Hf1 Sn1 Sn2 Si4 -127.04(13)
Si2 Sn1 Sn2 Si3 -120.76(18)
Si1 Sn1 Sn2 Si3 -8.51(16)
Hf1 Sn1 Sn2 Si3 116.10(13)
Si2 Sn1 Sn2 Sn3 119.33(13)
Si1 Sn1 Sn2 Sn3 -128.42(11)
Hf1 Sn1 Sn2 Sn3 -3.81(3)
Si4 Sn2 Sn3 Si5 -108.29(15)
Si3 Sn2 Sn3 Si5 6.69(15)
Sn1 Sn2 Sn3 Si5 128.53(10)
Si4 Sn2 Sn3 Si6 5.17(15)
Si3 Sn2 Sn3 Si6 120.15(14)
Sn1 Sn2 Sn3 Si6 -118.01(10)
Si4 Sn2 Sn3 Hf1 127.01(12)
Si3 Sn2 Sn3 Hf1 -118.02(11)
Sn1 Sn2 Sn3 Hf1 3.83(3)
C4 Hf1 Sn3 Si5 21.5(6)
C5 Hf1 Sn3 Si5 -4.0(7)
C3 Hf1 Sn3 Si5 7.1(6)
C6 Hf1 Sn3 Si5 104.7(5)
C7 Hf1 Sn3 Si5 120.6(5)
C8 Hf1 Sn3 Si5 159.6(5)
C1 Hf1 Sn3 Si5 -36.4(5)
C2 Hf1 Sn3 Si5 -26.8(6)
C10 Hf1 Sn3 Si5 127.7(5)
C9 Hf1 Sn3 Si5 157.2(6)
Sn1 Hf1 Sn3 Si5 -117.05(14)
C4 Hf1 Sn3 Si6 -116.8(6)
C5 Hf1 Sn3 Si6 -142.3(6)
C3 Hf1 Sn3 Si6 -131.2(6)
C6 Hf1 Sn3 Si6 -33.6(5)
C7 Hf1 Sn3 Si6 -17.7(5)
C8 Hf1 Sn3 Si6 21.3(5)
C1 Hf1 Sn3 Si6 -174.7(5)
C2 Hf1 Sn3 Si6 -165.0(6)
C10 Hf1 Sn3 Si6 -10.6(5)
C9 Hf1 Sn3 Si6 19.0(6)
Sn1 Hf1 Sn3 Si6 104.69(12)
C4 Hf1 Sn3 Sn2 134.9(5)
C5 Hf1 Sn3 Sn2 109.4(6)
C3 Hf1 Sn3 Sn2 120.5(6)
C6 Hf1 Sn3 Sn2 -141.9(5)
C7 Hf1 Sn3 Sn2 -126.0(5)
C8 Hf1 Sn3 Sn2 -87.0(5)
C1 Hf1 Sn3 Sn2 77.0(5)
C2 Hf1 Sn3 Sn2 86.6(6)
C10 Hf1 Sn3 Sn2 -119.0(5)
C9 Hf1 Sn3 Sn2 -89.4(6)
Sn1 Hf1 Sn3 Sn2 -3.67(3)
Si2 Sn1 Si1 C12 160.9(6)
Sn2 Sn1 Si1 C12 42.5(6)
Hf1 Sn1 Si1 C12 -49.6(6)
Si2 Sn1 Si1 C11 -78.3(6)
Sn2 Sn1 Si1 C11 163.3(6)
Hf1 Sn1 Si1 C11 71.1(6)
Si2 Sn1 Si1 C13 38.3(7)
Sn2 Sn1 Si1 C13 -80.1(7)
Hf1 Sn1 Si1 C13 -172.3(7)
Si1 Sn1 Si2 C14 -64.3(7)
Sn2 Sn1 Si2 C14 55.2(8)
Hf1 Sn1 Si2 C14 145.7(7)
Si1 Sn1 Si2 C15 52.5(10)
Sn2 Sn1 Si2 C15 172.0(10)
Hf1 Sn1 Si2 C15 -97.5(10)
Si1 Sn1 Si2 C16 170.6(7)
Sn2 Sn1 Si2 C16 -69.9(7)
Hf1 Sn1 Si2 C16 20.6(7)
Si4 Sn2 Si3 C19 169.3(9)
Sn1 Sn2 Si3 C19 -67.7(9)
Sn3 Sn2 Si3 C19 47.8(9)
Si4 Sn2 Si3 C17 -68.3(7)
Sn1 Sn2 Si3 C17 54.7(7)
Sn3 Sn2 Si3 C17 170.1(7)
Si4 Sn2 Si3 C18 48.1(10)
Sn1 Sn2 Si3 C18 171.1(10)
Sn3 Sn2 Si3 C18 -73.4(10)
Si3 Sn2 Si4 C22 163.6(9)
Sn1 Sn2 Si4 C22 40.6(9)
Sn3 Sn2 Si4 C22 -76.7(9)
Si3 Sn2 Si4 C21 43.3(8)
Sn1 Sn2 Si4 C21 -79.7(8)
Sn3 Sn2 Si4 C21 163.0(8)
Si3 Sn2 Si4 C20 -72.5(9)
Sn1 Sn2 Si4 C20 164.5(9)
Sn3 Sn2 Si4 C20 47.2(9)
Si6 Sn3 Si5 C24 -60.6(12)
Sn2 Sn3 Si5 C24 59.3(12)
Hf1 Sn3 Si5 C24 153.7(12)
Si6 Sn3 Si5 C23 173.7(9)
Sn2 Sn3 Si5 C23 -66.4(9)
Hf1 Sn3 Si5 C23 27.9(9)
Si6 Sn3 Si5 C25 56.0(8)
Sn2 Sn3 Si5 C25 175.9(7)
Hf1 Sn3 Si5 C25 -89.8(8)
Si5 Sn3 Si6 C28 166.1(6)
Sn2 Sn3 Si6 C28 43.4(6)
Hf1 Sn3 Si6 C28 -47.0(6)
Si5 Sn3 Si6 C27 -74.7(6)
Sn2 Sn3 Si6 C27 162.5(6)
Hf1 Sn3 Si6 C27 72.1(7)
Si5 Sn3 Si6 C26 41.1(7)
Sn2 Sn3 Si6 C26 -81.7(7)
Hf1 Sn3 Si6 C26 -172.0(7)
C4 Hf1 C1 C5 35.2(11)
C3 Hf1 C1 C5 74.6(12)
C6 Hf1 C1 C5 2.1(15)
C7 Hf1 C1 C5 -30.9(13)
C8 Hf1 C1 C5 -64.6(13)
C2 Hf1 C1 C5 113.1(17)
C10 Hf1 C1 C5 4(3)
C9 Hf1 C1 C5 -79.5(18)
Sn3 Hf1 C1 C5 131.1(10)
Sn1 Hf1 C1 C5 -133.9(12)
C4 Hf1 C1 C2 -77.8(13)
C5 Hf1 C1 C2 -113.1(17)
C3 Hf1 C1 C2 -38.5(11)
C6 Hf1 C1 C2 -111.0(13)
C7 Hf1 C1 C2 -144.0(12)
C8 Hf1 C1 C2 -177.6(11)
C10 Hf1 C1 C2 -110(2)
C9 Hf1 C1 C2 167.4(14)
Sn3 Hf1 C1 C2 18.1(13)
Sn1 Hf1 C1 C2 113.1(12)
C5 C1 C2 C3 -0.8(16)
Hf1 C1 C2 C3 64.0(10)
C5 C1 C2 Hf1 -64.8(10)
C4 Hf1 C2 C1 77.7(11)
C5 Hf1 C2 C1 37.8(11)
C3 Hf1 C2 C1 114.0(14)
C6 Hf1 C2 C1 96.8(15)
C7 Hf1 C2 C1 50.5(17)
C8 Hf1 C2 C1 5(2)
C10 Hf1 C2 C1 141.9(14)
C9 Hf1 C2 C1 -133(6)
Sn3 Hf1 C2 C1 -163.5(12)
Sn1 Hf1 C2 C1 -64.0(11)
C4 Hf1 C2 C3 -36.3(9)
C5 Hf1 C2 C3 -76.2(10)
C6 Hf1 C2 C3 -17.2(14)
C7 Hf1 C2 C3 -63.5(15)
C8 Hf1 C2 C3 -109.5(18)
C1 Hf1 C2 C3 -114.0(14)
C10 Hf1 C2 C3 27.9(16)
C9 Hf1 C2 C3 113(6)
Sn3 Hf1 C2 C3 82.5(10)
Sn1 Hf1 C2 C3 -178.0(10)
C1 C2 C3 C4 0.3(17)
Hf1 C2 C3 C4 66.2(12)
C1 C2 C3 Hf1 -65.9(10)
C5 Hf1 C3 C4 -37.2(12)
C6 Hf1 C3 C4 52.8(14)
C7 Hf1 C3 C4 21.3(16)
C8 Hf1 C3 C4 17(2)
C1 Hf1 C3 C4 -77.2(13)
C2 Hf1 C3 C4 -114.3(17)
C10 Hf1 C3 C4 81.6(14)
C9 Hf1 C3 C4 79.9(16)
Sn3 Hf1 C3 C4 153.3(14)
Sn1 Hf1 C3 C4 -111.8(13)
C4 Hf1 C3 C2 114.3(17)
C5 Hf1 C3 C2 77.1(12)
C6 Hf1 C3 C2 167.1(10)
C7 Hf1 C3 C2 135.6(10)
C8 Hf1 C3 C2 131.3(13)
C1 Hf1 C3 C2 37.0(10)
C10 Hf1 C3 C2 -164.2(10)
C9 Hf1 C3 C2 -165.9(11)
Sn3 Hf1 C3 C2 -92.5(10)
Sn1 Hf1 C3 C2 2.4(12)
C2 C3 C4 C5 0.3(18)
Hf1 C3 C4 C5 68.1(12)
C2 C3 C4 Hf1 -67.9(10)
C5 Hf1 C4 C3 115(2)
C6 Hf1 C4 C3 -127.0(14)
C7 Hf1 C4 C3 -160.5(14)
C8 Hf1 C4 C3 -169.6(13)
C1 Hf1 C4 C3 79.1(15)
C2 Hf1 C4 C3 38.7(14)
C10 Hf1 C4 C3 -111.7(14)
C9 Hf1 C4 C3 -135.8(14)
Sn3 Hf1 C4 C3 -27.9(14)
Sn1 Hf1 C4 C3 93.1(14)
C3 Hf1 C4 C5 -115(2)
C6 Hf1 C4 C5 118.4(13)
C7 Hf1 C4 C5 84.9(13)
C8 Hf1 C4 C5 75.9(13)
C1 Hf1 C4 C5 -35.5(11)
C2 Hf1 C4 C5 -75.9(14)
C10 Hf1 C4 C5 133.7(12)
C9 Hf1 C4 C5 109.6(13)
Sn3 Hf1 C4 C5 -142.5(11)
Sn1 Hf1 C4 C5 -21.5(15)
C3 C4 C5 C1 -0.8(19)
Hf1 C4 C5 C1 67.7(11)
C3 C4 C5 Hf1 -68.5(12)
C2 C1 C5 C4 1.0(17)
Hf1 C1 C5 C4 -65.6(12)
C2 C1 C5 Hf1 66.6(10)
C3 Hf1 C5 C4 36.9(13)
C6 Hf1 C5 C4 -60.5(13)
C7 Hf1 C5 C4 -91.2(13)
C8 Hf1 C5 C4 -115.0(13)
C1 Hf1 C5 C4 117.9(17)
C2 Hf1 C5 C4 79.6(15)
C10 Hf1 C5 C4 -60.6(14)
C9 Hf1 C5 C4 -102.2(15)
Sn3 Hf1 C5 C4 50.8(14)
Sn1 Hf1 C5 C4 163.6(12)
C4 Hf1 C5 C1 -117.9(17)
C3 Hf1 C5 C1 -80.9(13)
C6 Hf1 C5 C1 -178.4(12)
C7 Hf1 C5 C1 150.9(12)
C8 Hf1 C5 C1 127.1(12)
C2 Hf1 C5 C1 -38.2(13)
C10 Hf1 C5 C1 -178.5(11)
C9 Hf1 C5 C1 139.9(13)
Sn3 Hf1 C5 C1 -67.1(13)
Sn1 Hf1 C5 C1 45.7(11)
C4 Hf1 C6 C10 152.4(12)
C5 Hf1 C6 C10 -179.8(12)
C3 Hf1 C6 C10 127.3(12)
C7 Hf1 C6 C10 -112.9(16)
C8 Hf1 C6 C10 -76.6(12)
C1 Hf1 C6 C10 179.1(11)
C2 Hf1 C6 C10 136.9(12)
C9 Hf1 C6 C10 -35.6(11)
Sn3 Hf1 C6 C10 45.4(12)
Sn1 Hf1 C6 C10 -70.1(13)
C4 Hf1 C6 C7 -94.7(10)
C5 Hf1 C6 C7 -66.9(11)
C3 Hf1 C6 C7 -119.8(10)
C8 Hf1 C6 C7 36.3(9)
C1 Hf1 C6 C7 -68.0(12)
C2 Hf1 C6 C7 -110.2(12)
C10 Hf1 C6 C7 112.9(16)
C9 Hf1 C6 C7 77.3(11)
Sn3 Hf1 C6 C7 158.3(9)
Sn1 Hf1 C6 C7 42.8(12)
C10 C6 C7 C8 2.0(18)
Hf1 C6 C7 C8 -67.4(11)
C10 C6 C7 Hf1 69.3(12)
C4 Hf1 C7 C8 -164.3(11)
C5 Hf1 C7 C8 -132.4(11)
C3 Hf1 C7 C8 -175.4(10)
C6 Hf1 C7 C8 115.1(15)
C1 Hf1 C7 C8 -116.4(11)
C2 Hf1 C7 C8 -142.6(12)
C10 Hf1 C7 C8 77.3(11)
C9 Hf1 C7 C8 38.0(11)
Sn3 Hf1 C7 C8 85.9(11)
Sn1 Hf1 C7 C8 -33.9(11)
C4 Hf1 C7 C6 80.5(11)
C5 Hf1 C7 C6 112.5(11)
C3 Hf1 C7 C6 69.5(12)
C8 Hf1 C7 C6 -115.1(15)
C1 Hf1 C7 C6 128.5(11)
C2 Hf1 C7 C6 102.3(14)
C10 Hf1 C7 C6 -37.8(11)
C9 Hf1 C7 C6 -77.1(12)
Sn3 Hf1 C7 C6 -29.2(12)
Sn1 Hf1 C7 C6 -149.0(9)
C6 C7 C8 C9 -1.3(18)
Hf1 C7 C8 C9 -67.3(11)
C6 C7 C8 Hf1 66.0(11)
C4 Hf1 C8 C7 17.2(12)
C5 Hf1 C8 C7 49.0(12)
C3 Hf1 C8 C7 7.5(17)
C6 Hf1 C8 C7 -37.9(11)
C1 Hf1 C8 C7 78.6(12)
C2 Hf1 C8 C7 75.8(19)
C10 Hf1 C8 C7 -78.4(12)
C9 Hf1 C8 C7 -114.1(18)
Sn3 Hf1 C8 C7 -118.5(10)
Sn1 Hf1 C8 C7 147.0(11)
C4 Hf1 C8 C9 131.3(13)
C5 Hf1 C8 C9 163.1(13)
C3 Hf1 C8 C9 121.6(15)
C6 Hf1 C8 C9 76.2(13)
C7 Hf1 C8 C9 114.1(18)
C1 Hf1 C8 C9 -167.3(12)
C2 Hf1 C8 C9 -170.1(16)
C10 Hf1 C8 C9 35.7(12)
Sn3 Hf1 C8 C9 -4.3(14)
Sn1 Hf1 C8 C9 -98.9(12)
C7 C8 C9 C10 0.1(19)
Hf1 C8 C9 C10 -65.9(13)
C7 C8 C9 Hf1 66.0(10)
C4 Hf1 C9 C10 47.7(14)
C5 Hf1 C9 C10 92.3(14)
C3 Hf1 C9 C10 3.0(18)
C6 Hf1 C9 C10 36.9(11)
C7 Hf1 C9 C10 78.8(13)
C8 Hf1 C9 C10 115.8(17)
C1 Hf1 C9 C10 139.8(14)
C2 Hf1 C9 C10 -98(6)
Sn3 Hf1 C9 C10 -67.9(11)
Sn1 Hf1 C9 C10 -167.5(11)
C4 Hf1 C9 C8 -68.1(15)
C5 Hf1 C9 C8 -23.5(17)
C3 Hf1 C9 C8 -112.8(14)
C6 Hf1 C9 C8 -78.9(12)
C7 Hf1 C9 C8 -37.0(11)
C1 Hf1 C9 C8 24(2)
C2 Hf1 C9 C8 146(6)
C10 Hf1 C9 C8 -115.8(17)
Sn3 Hf1 C9 C8 176.4(12)
Sn1 Hf1 C9 C8 76.8(12)
C8 C9 C10 C6 1(2)
Hf1 C9 C10 C6 -63.7(13)
C8 C9 C10 Hf1 64.8(12)
C7 C6 C10 C9 -2(2)
Hf1 C6 C10 C9 65.6(14)
C7 C6 C10 Hf1 -67.5(12)
C4 Hf1 C10 C9 -145.0(11)
C5 Hf1 C10 C9 -116.0(12)
C3 Hf1 C10 C9 -178.3(10)
C6 Hf1 C10 C9 -116.3(17)
C7 Hf1 C10 C9 -77.4(12)
C8 Hf1 C10 C9 -37.4(10)
C1 Hf1 C10 C9 -118.4(19)
C2 Hf1 C10 C9 164.8(10)
Sn3 Hf1 C10 C9 109.1(11)
Sn1 Hf1 C10 C9 14.0(12)
C4 Hf1 C10 C6 -28.8(13)
C5 Hf1 C10 C6 0.2(15)
C3 Hf1 C10 C6 -62.0(13)
C7 Hf1 C10 C6 38.9(11)
C8 Hf1 C10 C6 78.9(12)
C1 Hf1 C10 C6 -2(3)
C2 Hf1 C10 C6 -79.0(15)
C9 Hf1 C10 C6 116.3(17)
Sn3 Hf1 C10 C6 -134.7(12)
Sn1 Hf1 C10 C6 130.2(10)
